data_4034143
loop_
_publ_author_name
'Tamilarasan, V. John'
'Srinivasan, Kannupal'

_publ_section_title
;
 SnCl<sub>4</sub>-Promoted [3+2] Annulation of \g-Butyrolactone-Fused
 Donor-Acceptor Cyclopropanes with Nitriles: Access to
 \g-Butyrolactone-Fused 1-Pyrrolines.
;
_journal_issue 13
_journal_name_full 'The Journal of organic chemistry'
_journal_page_first 8782
_journal_page_last 8787
_journal_paper_doi 10.1021/acs.joc.9b01155
_journal_volume 84
_journal_year 2019
_chemical_formula_moiety 'C28 H25 N O4'
_chemical_formula_sum 'C28 H25 N O4'
_chemical_formula_weight 439.49
_space_group_crystal_system triclinic
_space_group_IT_number 2
_space_group_name_Hall '-P 1'
_space_group_name_H-M_alt 'P -1'
_atom_sites_solution_hydrogens geom
_audit_creation_method SHELXL-2014/7
_cell_angle_alpha 62.2087(19)
_cell_angle_beta 73.887(2)
_cell_angle_gamma 78.909(2)
_cell_formula_units_Z 2
_cell_length_a 9.9243(5)
_cell_length_b 11.2351(5)
_cell_length_c 11.9359(6)
_cell_measurement_reflns_used 2468
_cell_measurement_temperature 296(2)
_cell_measurement_theta_max 26.00
_cell_measurement_theta_min 2.58
_cell_volume 1127.99(10)
_computing_cell_refinement 'Bruker SAINT'
_computing_data_collection 'Bruker APEX2'
_computing_data_reduction 'Bruker SAINT'
_computing_molecular_graphics 'Bruker SHELXTL'
_computing_publication_material 'Bruker SHELXTL'
_computing_structure_refinement 'SHELXL-2014/7 (Sheldrick, 2014)'
_computing_structure_solution 'SHELXS-97 (Sheldrick 2008)'
_diffrn_ambient_temperature 296(2)
_diffrn_measured_fraction_theta_full 0.935
_diffrn_measured_fraction_theta_max 0.935
_diffrn_measurement_device_type 'Bruker APEX-II CCD'
_diffrn_measurement_method '\f and \w scans'
_diffrn_radiation_type MoK\a
_diffrn_radiation_wavelength 0.71073
_diffrn_reflns_av_R_equivalents 0.0230
_diffrn_reflns_av_unetI/netI 0.0469
_diffrn_reflns_Laue_measured_fraction_full 0.935
_diffrn_reflns_Laue_measured_fraction_max 0.935
_diffrn_reflns_limit_h_max 11
_diffrn_reflns_limit_h_min -11
_diffrn_reflns_limit_k_max 11
_diffrn_reflns_limit_k_min -13
_diffrn_reflns_limit_l_max 14
_diffrn_reflns_limit_l_min -14
_diffrn_reflns_number 6327
_diffrn_reflns_point_group_measured_fraction_full 0.935
_diffrn_reflns_point_group_measured_fraction_max 0.935
_diffrn_reflns_theta_full 24.998
_diffrn_reflns_theta_max 24.998
_diffrn_reflns_theta_min 1.975
_exptl_absorpt_coefficient_mu 0.086
_exptl_absorpt_correction_T_max 0.991
_exptl_absorpt_correction_T_min 0.979
_exptl_absorpt_correction_type multi-scan
_exptl_absorpt_process_details 'SADABS V2014/5(Bruker AXS.Inc)'
_exptl_crystal_colour colourless
_exptl_crystal_density_diffrn 1.294
_exptl_crystal_description Rectangular
_exptl_crystal_F_000 464
_exptl_crystal_size_max 0.250
_exptl_crystal_size_mid 0.220
_exptl_crystal_size_min 0.100
_refine_diff_density_max 0.238
_refine_diff_density_min -0.455
_refine_diff_density_rms 0.053
_refine_ls_extinction_method none
_refine_ls_goodness_of_fit_ref 1.033
_refine_ls_hydrogen_treatment constr
_refine_ls_matrix_type full
_refine_ls_number_parameters 300
_refine_ls_number_reflns 3724
_refine_ls_number_restraints 0
_refine_ls_restrained_S_all 1.033
_refine_ls_R_factor_all 0.0869
_refine_ls_R_factor_gt 0.0565
_refine_ls_shift/su_max 0.000
_refine_ls_shift/su_mean 0.000
_refine_ls_structure_factor_coef Fsqd
_refine_ls_weighting_details 'w=1/[\s^2^(Fo^2^)+(0.0891P)^2^+0.2436P] where P=(Fo^2^+2Fc^2^)/3'
_refine_ls_weighting_scheme calc
_refine_ls_wR_factor_gt 0.1491
_refine_ls_wR_factor_ref 0.1728
_reflns_Friedel_coverage 0.000
_reflns_number_gt 2473
_reflns_number_total 3724
_reflns_threshold_expression 'I > 2\s(I)'
_cod_data_source_file jo9b01155_si_003.cif
_cod_data_source_block 546
_cod_database_code 4034143
_shelx_shelxl_version_number 2014/7
_shelx_space_group_comment
; 
The symmetry employed for this shelxl refinement is uniquely defined 
by the following loop, which should always be used as a source of 
symmetry information in preference to the above space-group names. 
They are only intended as comments. 
;
_shelx_estimated_absorpt_t_min 0.979
_shelx_estimated_absorpt_t_max 0.991

loop_
_space_group_symop_operation_xyz
'x, y, z'
'-x, -y, -z'

loop_
_atom_site_label
_atom_site_type_symbol
_atom_site_fract_x
_atom_site_fract_y
_atom_site_fract_z
_atom_site_U_iso_or_equiv
_atom_site_adp_type
_atom_site_occupancy
_atom_site_site_symmetry_order
_atom_site_calc_flag
_atom_site_refinement_flags_posn
_atom_site_refinement_flags_adp
C1 C 0.6274(3) 0.5351(2) 0.1120(3) 0.0473(7) Uani 1 1 d . .
H1 H 0.6278 0.5467 0.0295 0.057 Uiso 1 1 calc R U
C2 C 0.5904(3) 0.6442(3) 0.1419(3) 0.0586(8) Uani 1 1 d . .
H2 H 0.5651 0.7283 0.0798 0.070 Uiso 1 1 calc R U
C3 C 0.5910(3) 0.6280(3) 0.2633(4) 0.0609(9) Uani 1 1 d . .
H3 H 0.5647 0.7006 0.2840 0.073 Uiso 1 1 calc R U
C4 C 0.6310(3) 0.5028(3) 0.3545(3) 0.0565(8) Uani 1 1 d . .
H4 H 0.6334 0.4919 0.4361 0.068 Uiso 1 1 calc R U
C5 C 0.6675(3) 0.3937(3) 0.3249(3) 0.0459(7) Uani 1 1 d . .
H5 H 0.6945 0.3100 0.3867 0.055 Uiso 1 1 calc R U
C6 C 0.6639(2) 0.4086(2) 0.2045(3) 0.0379(6) Uani 1 1 d . .
C7 C 0.6936(2) 0.2898(2) 0.1724(2) 0.0374(6) Uani 1 1 d . .
H7 H 0.7363 0.3235 0.0795 0.045 Uiso 1 1 calc R U
C8 C 0.7583(3) 0.0676(2) 0.2755(2) 0.0369(6) Uani 1 1 d . .
C9 C 0.6216(3) 0.0677(2) 0.2370(2) 0.0372(6) Uani 1 1 d . .
C10 C 0.5073(3) -0.0137(3) 0.3492(2) 0.0411(6) Uani 1 1 d . .
C11 C 0.4458(2) 0.2086(2) 0.3171(2) 0.0380(6) Uani 1 1 d . .
H11 H 0.4828 0.2309 0.3726 0.046 Uiso 1 1 calc R U
C12 C 0.5635(2) 0.2154(2) 0.1988(2) 0.0362(6) Uani 1 1 d . .
H12 H 0.5255 0.2513 0.1207 0.043 Uiso 1 1 calc R U
C13 C 0.8490(3) -0.0552(3) 0.3377(2) 0.0428(7) Uani 1 1 d . .
C14 C 0.9601(3) -0.0436(3) 0.3795(3) 0.0583(8) Uani 1 1 d . .
H14 H 0.9746 0.0398 0.3711 0.070 Uiso 1 1 calc R U
C15 C 1.0499(4) -0.1543(4) 0.4335(3) 0.0742(10) Uani 1 1 d . .
H15 H 1.1240 -0.1455 0.4620 0.089 Uiso 1 1 calc R U
C16 C 1.0299(4) -0.2780(4) 0.4452(3) 0.0768(11) Uani 1 1 d . .
H16 H 1.0908 -0.3526 0.4810 0.092 Uiso 1 1 calc R U
C17 C 0.9210(4) -0.2908(3) 0.4042(3) 0.0721(10) Uani 1 1 d . .
H17 H 0.9076 -0.3744 0.4123 0.087 Uiso 1 1 calc R U
C18 C 0.8293(3) -0.1798(3) 0.3501(3) 0.0555(8) Uani 1 1 d . .
H18 H 0.7549 -0.1893 0.3223 0.067 Uiso 1 1 calc R U
C19 C 0.3176(2) 0.3013(3) 0.2810(2) 0.0402(6) Uani 1 1 d . .
C20 C 0.2173(3) 0.2669(3) 0.2430(3) 0.0498(7) Uani 1 1 d . .
H20 H 0.2236 0.1812 0.2473 0.060 Uiso 1 1 calc R U
C21 C 0.1071(3) 0.3592(3) 0.1985(3) 0.0586(8) Uani 1 1 d . .
H21 H 0.0387 0.3336 0.1760 0.070 Uiso 1 1 calc R U
C22 C 0.0972(3) 0.4886(3) 0.1871(3) 0.0547(8) Uani 1 1 d . .
C23 C 0.1962(3) 0.5209(3) 0.2278(3) 0.0563(8) Uani 1 1 d . .
H23 H 0.1905 0.6068 0.2227 0.068 Uiso 1 1 calc R U
C24 C 0.3037(3) 0.4279(3) 0.2762(3) 0.0490(7) Uani 1 1 d . .
H24 H 0.3674 0.4512 0.3058 0.059 Uiso 1 1 calc R U
C25 C -0.0171(3) 0.5931(4) 0.1302(3) 0.0783(11) Uani 1 1 d . .
H25A H -0.0749 0.6206 0.1945 0.118 Uiso 1 1 calc R U
H25B H -0.0740 0.5548 0.1037 0.118 Uiso 1 1 calc R U
H25C H 0.0251 0.6699 0.0565 0.118 Uiso 1 1 calc R U
C26 C 0.6452(3) 0.0295(3) 0.1266(3) 0.0451(7) Uani 1 1 d . .
C27 C 0.7902(5) 0.0570(4) -0.0768(4) 0.0848(12) Uani 1 1 d . .
H27A H 0.7029 0.0646 -0.1022 0.102 Uiso 1 1 calc R U
H27B H 0.8501 0.1245 -0.1477 0.102 Uiso 1 1 calc R U
C28 C 0.8561(6) -0.0700(6) -0.0494(5) 0.148(2) Uani 1 1 d . .
H28A H 0.9416 -0.0769 -0.0232 0.222 Uiso 1 1 calc R U
H28B H 0.8777 -0.0853 -0.1253 0.222 Uiso 1 1 calc R U
H28C H 0.7952 -0.1362 0.0195 0.222 Uiso 1 1 calc R U
N1 N 0.7932(2) 0.1849(2) 0.2428(2) 0.0426(6) Uani 1 1 d . .
O1 O 0.40987(18) 0.06875(17) 0.38708(17) 0.0474(5) Uani 1 1 d . .
O2 O 0.4982(2) -0.13305(18) 0.40012(18) 0.0553(5) Uani 1 1 d . .
O3 O 0.5645(2) -0.0285(2) 0.1157(2) 0.0736(7) Uani 1 1 d . .
O4 O 0.7617(2) 0.0777(2) 0.0396(2) 0.0704(7) Uani 1 1 d . .

loop_
_atom_site_aniso_label
_atom_site_aniso_U_11
_atom_site_aniso_U_22
_atom_site_aniso_U_33
_atom_site_aniso_U_23
_atom_site_aniso_U_13
_atom_site_aniso_U_12
C1 0.0498(16) 0.0371(15) 0.0496(17) -0.0151(14) -0.0093(13) -0.0043(12)
C2 0.0562(18) 0.0377(16) 0.075(2) -0.0193(16) -0.0165(16) 0.0003(13)
C3 0.0522(18) 0.0510(19) 0.090(3) -0.0426(19) -0.0081(17) -0.0054(14)
C4 0.0512(17) 0.066(2) 0.063(2) -0.0371(18) -0.0072(15) -0.0118(15)
C5 0.0459(16) 0.0425(15) 0.0491(18) -0.0193(14) -0.0111(13) -0.0039(12)
C6 0.0348(13) 0.0332(13) 0.0419(16) -0.0139(12) -0.0049(11) -0.0059(10)
C7 0.0365(13) 0.0353(13) 0.0351(14) -0.0121(12) -0.0058(11) -0.0027(10)
C8 0.0429(14) 0.0353(14) 0.0334(14) -0.0161(12) -0.0090(11) -0.0008(11)
C9 0.0451(15) 0.0337(13) 0.0313(14) -0.0113(12) -0.0103(11) -0.0049(11)
C10 0.0526(16) 0.0384(15) 0.0326(15) -0.0114(13) -0.0141(12) -0.0076(12)
C11 0.0395(14) 0.0366(14) 0.0345(14) -0.0106(12) -0.0080(11) -0.0092(11)
C12 0.0394(14) 0.0368(13) 0.0311(14) -0.0127(12) -0.0092(11) -0.0033(10)
C13 0.0507(16) 0.0414(15) 0.0349(15) -0.0182(13) -0.0101(12) 0.0050(12)
C14 0.069(2) 0.0571(18) 0.061(2) -0.0333(16) -0.0320(16) 0.0152(15)
C15 0.080(2) 0.078(2) 0.076(2) -0.039(2) -0.0467(19) 0.0269(19)
C16 0.087(3) 0.064(2) 0.065(2) -0.0241(19) -0.027(2) 0.0319(19)
C17 0.084(3) 0.0429(18) 0.073(2) -0.0201(17) -0.012(2) 0.0092(17)
C18 0.0624(19) 0.0431(16) 0.0590(19) -0.0222(15) -0.0161(15) 0.0041(13)
C19 0.0336(13) 0.0484(15) 0.0358(15) -0.0171(13) -0.0028(11) -0.0075(11)
C20 0.0427(16) 0.0562(17) 0.0542(18) -0.0262(15) -0.0098(13) -0.0075(13)
C21 0.0403(16) 0.081(2) 0.0579(19) -0.0299(18) -0.0123(14) -0.0100(15)
C22 0.0331(15) 0.067(2) 0.0463(17) -0.0146(15) -0.0020(12) -0.0019(13)
C23 0.0405(16) 0.0519(17) 0.072(2) -0.0276(16) -0.0071(14) 0.0005(13)
C24 0.0395(15) 0.0550(17) 0.0604(19) -0.0315(15) -0.0110(13) -0.0038(12)
C25 0.0463(18) 0.094(3) 0.076(2) -0.024(2) -0.0187(17) 0.0074(17)
C26 0.0571(17) 0.0410(15) 0.0392(16) -0.0162(13) -0.0133(13) -0.0070(13)
C27 0.112(3) 0.085(3) 0.063(2) -0.047(2) 0.008(2) -0.018(2)
C28 0.169(6) 0.161(5) 0.107(4) -0.054(4) -0.007(4) -0.044(4)
N1 0.0374(12) 0.0390(12) 0.0498(14) -0.0193(11) -0.0101(10) 0.0010(9)
O1 0.0484(11) 0.0419(10) 0.0401(11) -0.0103(9) -0.0017(8) -0.0100(8)
O2 0.0732(13) 0.0383(11) 0.0493(12) -0.0114(10) -0.0126(10) -0.0149(9)
O3 0.0812(16) 0.0983(17) 0.0634(14) -0.0456(13) -0.0149(12) -0.0287(13)
O4 0.0822(15) 0.0922(16) 0.0503(13) -0.0464(12) 0.0094(11) -0.0302(13)

loop_
_atom_type_symbol
_atom_type_description
_atom_type_scat_dispersion_real
_atom_type_scat_dispersion_imag
_atom_type_scat_source
C C 0.0033 0.0016 'International Tables Vol C Tables 4.2.6.8 and 6.1.1.4'
H H 0.0000 0.0000 'International Tables Vol C Tables 4.2.6.8 and 6.1.1.4'
N N 0.0061 0.0033 'International Tables Vol C Tables 4.2.6.8 and 6.1.1.4'
O O 0.0106 0.0060 'International Tables Vol C Tables 4.2.6.8 and 6.1.1.4'

loop_
_geom_angle_atom_site_label_1
_geom_angle_atom_site_label_2
_geom_angle_atom_site_label_3
_geom_angle
C2 C1 C6 120.5(3)
C2 C1 H1 119.8
C6 C1 H1 119.8
C3 C2 C1 120.1(3)
C3 C2 H2 120.0
C1 C2 H2 120.0
C2 C3 C4 119.5(3)
C2 C3 H3 120.2
C4 C3 H3 120.2
C3 C4 C5 120.4(3)
C3 C4 H4 119.8
C5 C4 H4 119.8
C6 C5 C4 120.3(3)
C6 C5 H5 119.9
C4 C5 H5 119.9
C5 C6 C1 119.2(2)
C5 C6 C7 121.5(2)
C1 C6 C7 119.3(3)
N1 C7 C6 113.1(2)
N1 C7 C12 105.46(18)
C6 C7 C12 115.69(19)
N1 C7 H7 107.4
C6 C7 H7 107.4
C12 C7 H7 107.4
N1 C8 C13 121.1(2)
N1 C8 C9 114.3(2)
C13 C8 C9 124.5(2)
C26 C9 C10 109.9(2)
C26 C9 C12 112.0(2)
C10 C9 C12 104.23(19)
C26 C9 C8 114.1(2)
C10 C9 C8 115.0(2)
C12 C9 C8 100.88(19)
O2 C10 O1 121.6(2)
O2 C10 C9 128.3(2)
O1 C10 C9 110.1(2)
O1 C11 C19 110.28(19)
O1 C11 C12 105.48(18)
C19 C11 C12 113.4(2)
O1 C11 H11 109.2
C19 C11 H11 109.2
C12 C11 H11 109.2
C9 C12 C11 103.82(18)
C9 C12 C7 103.87(18)
C11 C12 C7 116.1(2)
C9 C12 H12 110.9
C11 C12 H12 110.9
C7 C12 H12 110.9
C14 C13 C18 119.0(3)
C14 C13 C8 118.9(2)
C18 C13 C8 122.1(3)
C13 C14 C15 120.7(3)
C13 C14 H14 119.7
C15 C14 H14 119.7
C16 C15 C14 120.0(3)
C16 C15 H15 120.0
C14 C15 H15 120.0
C17 C16 C15 119.9(3)
C17 C16 H16 120.1
C15 C16 H16 120.1
C16 C17 C18 120.6(3)
C16 C17 H17 119.7
C18 C17 H17 119.7
C13 C18 C17 119.9(3)
C13 C18 H18 120.1
C17 C18 H18 120.1
C24 C19 C20 118.5(2)
C24 C19 C11 119.7(2)
C20 C19 C11 121.6(2)
C19 C20 C21 120.4(3)
C19 C20 H20 119.8
C21 C20 H20 119.8
C22 C21 C20 121.2(3)
C22 C21 H21 119.4
C20 C21 H21 119.4
C23 C22 C21 117.8(3)
C23 C22 C25 120.5(3)
C21 C22 C25 121.6(3)
C22 C23 C24 121.2(3)
C22 C23 H23 119.4
C24 C23 H23 119.4
C19 C24 C23 120.7(3)
C19 C24 H24 119.6
C23 C24 H24 119.6
C22 C25 H25A 109.5
C22 C25 H25B 109.5
H25A C25 H25B 109.5
C22 C25 H25C 109.5
H25A C25 H25C 109.5
H25B C25 H25C 109.5
O3 C26 O4 124.8(3)
O3 C26 C9 124.0(3)
O4 C26 C9 111.0(2)
C28 C27 O4 107.9(4)
C28 C27 H27A 110.1
O4 C27 H27A 110.1
C28 C27 H27B 110.1
O4 C27 H27B 110.1
H27A C27 H27B 108.4
C27 C28 H28A 109.5
C27 C28 H28B 109.5
H28A C28 H28B 109.5
C27 C28 H28C 109.5
H28A C28 H28C 109.5
H28B C28 H28C 109.5
C8 N1 C7 110.6(2)
C10 O1 C11 112.38(18)
C26 O4 C27 116.3(3)

loop_
_geom_bond_atom_site_label_1
_geom_bond_atom_site_label_2
_geom_bond_distance
C1 C2 1.388(4)
C1 C6 1.389(4)
C1 H1 0.9300
C2 C3 1.375(5)
C2 H2 0.9300
C3 C4 1.385(4)
C3 H3 0.9300
C4 C5 1.386(4)
C4 H4 0.9300
C5 C6 1.378(4)
C5 H5 0.9300
C6 C7 1.509(3)
C7 N1 1.470(3)
C7 C12 1.551(3)
C7 H7 0.9800
C8 N1 1.277(3)
C8 C13 1.485(3)
C8 C9 1.548(3)
C9 C26 1.515(4)
C9 C10 1.527(3)
C9 C12 1.538(3)
C10 O2 1.196(3)
C10 O1 1.342(3)
C11 O1 1.456(3)
C11 C19 1.506(3)
C11 C12 1.544(3)
C11 H11 0.9800
C12 H12 0.9800
C13 C14 1.379(4)
C13 C18 1.384(4)
C14 C15 1.379(4)
C14 H14 0.9300
C15 C16 1.378(5)
C15 H15 0.9300
C16 C17 1.359(5)
C16 H16 0.9300
C17 C18 1.393(4)
C17 H17 0.9300
C18 H18 0.9300
C19 C24 1.378(4)
C19 C20 1.381(4)
C20 C21 1.388(4)
C20 H20 0.9300
C21 C22 1.381(4)
C21 H21 0.9300
C22 C23 1.379(4)
C22 C25 1.516(4)
C23 C24 1.384(4)
C23 H23 0.9300
C24 H24 0.9300
C25 H25A 0.9600
C25 H25B 0.9600
C25 H25C 0.9600
C26 O3 1.192(3)
C26 O4 1.326(3)
C27 C28 1.376(6)
C27 O4 1.457(4)
C27 H27A 0.9700
C27 H27B 0.9700
C28 H28A 0.9600
C28 H28B 0.9600
C28 H28C 0.9600

loop_
_geom_torsion_atom_site_label_1
_geom_torsion_atom_site_label_2
_geom_torsion_atom_site_label_3
_geom_torsion_atom_site_label_4
_geom_torsion
C6 C1 C2 C3 0.7(4)
C1 C2 C3 C4 1.1(4)
C2 C3 C4 C5 -1.3(4)
C3 C4 C5 C6 -0.2(4)
C4 C5 C6 C1 1.9(4)
C4 C5 C6 C7 -175.8(2)
C2 C1 C6 C5 -2.1(4)
C2 C1 C6 C7 175.6(2)
C5 C6 C7 N1 -30.8(3)
C1 C6 C7 N1 151.5(2)
C5 C6 C7 C12 91.0(3)
C1 C6 C7 C12 -86.7(3)
N1 C8 C9 C26 108.0(2)
C13 C8 C9 C26 -68.2(3)
N1 C8 C9 C10 -123.6(2)
C13 C8 C9 C10 60.1(3)
N1 C8 C9 C12 -12.2(3)
C13 C8 C9 C12 171.6(2)
C26 C9 C10 O2 50.2(4)
C12 C9 C10 O2 170.3(3)
C8 C9 C10 O2 -80.2(3)
C26 C9 C10 O1 -129.4(2)
C12 C9 C10 O1 -9.2(3)
C8 C9 C10 O1 100.2(2)
C26 C9 C12 C11 136.1(2)
C10 C9 C12 C11 17.3(2)
C8 C9 C12 C11 -102.2(2)
C26 C9 C12 C7 -102.1(2)
C10 C9 C12 C7 139.1(2)
C8 C9 C12 C7 19.6(2)
O1 C11 C12 C9 -19.7(2)
C19 C11 C12 C9 -140.5(2)
O1 C11 C12 C7 -133.0(2)
C19 C11 C12 C7 106.2(2)
N1 C7 C12 C9 -21.8(2)
C6 C7 C12 C9 -147.6(2)
N1 C7 C12 C11 91.5(2)
C6 C7 C12 C11 -34.3(3)
N1 C8 C13 C14 10.6(4)
C9 C8 C13 C14 -173.4(2)
N1 C8 C13 C18 -166.6(3)
C9 C8 C13 C18 9.4(4)
C18 C13 C14 C15 -0.4(4)
C8 C13 C14 C15 -177.7(3)
C13 C14 C15 C16 0.6(5)
C14 C15 C16 C17 -0.4(5)
C15 C16 C17 C18 0.1(5)
C14 C13 C18 C17 0.1(4)
C8 C13 C18 C17 177.2(3)
C16 C17 C18 C13 0.1(5)
O1 C11 C19 C24 147.3(2)
C12 C11 C19 C24 -94.6(3)
O1 C11 C19 C20 -37.5(3)
C12 C11 C19 C20 80.5(3)
C24 C19 C20 C21 1.4(4)
C11 C19 C20 C21 -173.8(2)
C19 C20 C21 C22 2.1(4)
C20 C21 C22 C23 -3.4(4)
C20 C21 C22 C25 175.9(3)
C21 C22 C23 C24 1.3(4)
C25 C22 C23 C24 -178.0(3)
C20 C19 C24 C23 -3.4(4)
C11 C19 C24 C23 171.9(2)
C22 C23 C24 C19 2.1(4)
C10 C9 C26 O3 17.2(4)
C12 C9 C26 O3 -98.2(3)
C8 C9 C26 O3 148.1(3)
C10 C9 C26 O4 -167.4(2)
C12 C9 C26 O4 77.2(3)
C8 C9 C26 O4 -36.6(3)
C13 C8 N1 C7 174.6(2)
C9 C8 N1 C7 -1.8(3)
C6 C7 N1 C8 142.5(2)
C12 C7 N1 C8 15.1(3)
O2 C10 O1 C11 176.7(2)
C9 C10 O1 C11 -3.8(3)
C19 C11 O1 C10 138.0(2)
C12 C11 O1 C10 15.1(3)
O3 C26 O4 C27 0.1(4)
C9 C26 O4 C27 -175.2(3)
C28 C27 O4 C26 -84.0(4)
